data_2209151
loop_
_publ_author_name
'Efdi, Mai'
'Koketsu, Mamoru'
'Ebihara, Masahiro'
'Ishihara, Hideharu'

_publ_section_title
;
 (<i>R</i>)-(--)-8-Hydroxy-3-methyl-3,4-dihydro-1<i>H</i>-2-benzopyran-1-one
;
_journal_coeditor_code DN2030
_journal_issue 6
_journal_name_full 'Acta Crystallographica Section E'
_journal_page_first o2135
_journal_page_last o2137
_journal_paper_doi 10.1107/S1600536806015418
_journal_volume 62
_journal_year 2006
_chemical_formula_iupac 'C10 H10 O3'
_chemical_formula_moiety 'C10 H10 O3'
_chemical_formula_sum 'C10 H10 O3'
_chemical_formula_weight 178.19
_chemical_name_common Mellein
_chemical_name_systematic
;
(R)-(-)-8-Hydroxy-3-methyl-3,4-dihydro-1H-2-benzopyran-1-one
;
_space_group_IT_number 1
_symmetry_cell_setting triclinic
_symmetry_space_group_name_Hall 'P 1'
_symmetry_space_group_name_H-M 'P 1'
_atom_sites_solution_hydrogens geom
_atom_sites_solution_primary direct
_atom_sites_solution_secondary difmap
_audit_creation_method SHELXL97
_cell_angle_alpha 70.80(4)
_cell_angle_beta 75.25(5)
_cell_angle_gamma 79.05(5)
_cell_formula_units_Z 6
_cell_length_a 8.375(8)
_cell_length_b 10.826(11)
_cell_length_c 15.321(14)
_cell_measurement_reflns_used 2855
_cell_measurement_temperature 118(2)
_cell_measurement_theta_max 27.5
_cell_measurement_theta_min 3.0
_cell_volume 1260(2)
_computing_cell_refinement CrystalClear
_computing_data_collection 'CrystalClear (Rigaku/MSC, 2001)'
_computing_data_reduction 'TEXSAN (Rigaku/MSC, 2004)'
_computing_molecular_graphics 'ORTEPII (Johnson, 1976) and PLATON (Spek, 2003)'
_computing_publication_material 'SHELXL97 and TEXSAN'
_computing_structure_refinement 'SHELXL97 (Sheldrick, 1997)'
_computing_structure_solution 'SIR2002 (Burla <i>et al.</i>,  2003)'
_diffrn_ambient_temperature 118(2)
_diffrn_detector_area_resol_mean 14.62
_diffrn_measured_fraction_theta_full 0.986
_diffrn_measured_fraction_theta_max 0.986
_diffrn_measurement_device_type 'Rigaku/MSC Mercury CCD area-detector'
_diffrn_measurement_method \w
_diffrn_radiation_type MoK\a
_diffrn_radiation_wavelength 0.71073
_diffrn_reflns_av_R_equivalents 0.0612
_diffrn_reflns_av_sigmaI/netI 0.0879
_diffrn_reflns_limit_h_max 10
_diffrn_reflns_limit_h_min -10
_diffrn_reflns_limit_k_max 14
_diffrn_reflns_limit_k_min -12
_diffrn_reflns_limit_l_max 16
_diffrn_reflns_limit_l_min -19
_diffrn_reflns_number 10247
_diffrn_reflns_theta_full 27.48
_diffrn_reflns_theta_max 27.48
_diffrn_reflns_theta_min 3.04
_exptl_absorpt_coefficient_mu 0.104
_exptl_absorpt_correction_type none
_exptl_crystal_colour Colourless
_exptl_crystal_density_diffrn 1.409
_exptl_crystal_density_method 'not measured'
_exptl_crystal_description block
_exptl_crystal_F_000 564
_exptl_crystal_size_max 0.40
_exptl_crystal_size_mid 0.10
_exptl_crystal_size_min 0.10
_refine_diff_density_max 0.366
_refine_diff_density_min -0.363
_refine_ls_extinction_method none
_refine_ls_goodness_of_fit_ref 1.113
_refine_ls_hydrogen_treatment constr
_refine_ls_matrix_type full
_refine_ls_number_parameters 715
_refine_ls_number_reflns 5676
_refine_ls_number_restraints 3
_refine_ls_restrained_S_all 1.112
_refine_ls_R_factor_all 0.1203
_refine_ls_R_factor_gt 0.0980
_refine_ls_shift/su_max 0.001
_refine_ls_shift/su_mean 0.000
_refine_ls_structure_factor_coef Fsqd
_refine_ls_weighting_details 'calc w = 1/[\s^2^(Fo^2^)+(0.0535P)^2^+2.6686P] where P=(Fo^2^+2Fc^2^)/3'
_refine_ls_weighting_scheme calc
_refine_ls_wR_factor_gt 0.1932
_refine_ls_wR_factor_ref 0.2105
_reflns_number_gt 4555
_reflns_number_total 5676
_reflns_threshold_expression I>2\s(I)
_cod_data_source_file dn2030.cif
_cod_data_source_block I
_cod_database_code 2209151
_cod_database_fobs_code 2209151

loop_
_symmetry_equiv_pos_as_xyz
'x, y, z'

loop_
_atom_site_type_symbol
_atom_site_label
_atom_site_fract_x
_atom_site_fract_y
_atom_site_fract_z
_atom_site_U_iso_or_equiv
_atom_site_adp_type
_atom_site_calc_flag
_atom_site_refinement_flags
_atom_site_occupancy
C C1A 0.8416(9) 0.8257(7) 0.7190(5) 0.0230(15) Uani d . 1
O O1A 0.9527(6) 0.8180(6) 0.7614(4) 0.0307(12) Uani d . 1
O O2A 0.6870(6) 0.8314(5) 0.7666(4) 0.0278(12) Uani d . 1
C C2A 0.5520(8) 0.8722(8) 0.7133(5) 0.0254(15) Uani d . 1
H H1A 0.5481 0.9688 0.6801 0.030 Uiso calc R 1
C C3A 0.5797(9) 0.7994(8) 0.6423(5) 0.0262(16) Uani d . 1
H H2A 0.4965 0.8361 0.6018 0.031 Uiso calc R 1
H H3A 0.5657 0.7054 0.6750 0.031 Uiso calc R 1
C C4A 0.7506(9) 0.8110(7) 0.5825(5) 0.0229(15) Uani d . 1
C C5A 0.7883(9) 0.8047(8) 0.4912(5) 0.0284(16) Uani d . 1
H H4A 0.7032 0.7953 0.4638 0.034 Uiso calc R 1
C C6A 0.9500(10) 0.8121(8) 0.4386(6) 0.0302(17) Uani d . 1
H H5A 0.9732 0.8099 0.3751 0.036 Uiso calc R 1
C C7A 1.0752(9) 0.8224(8) 0.4762(5) 0.0293(17) Uani d . 1
H H6A 1.1857 0.8244 0.4400 0.035 Uiso calc R 1
C C8A 1.0411(9) 0.8299(7) 0.5676(5) 0.0270(16) Uani d . 1
C C9A 0.8769(8) 0.8237(7) 0.6209(5) 0.0205(14) Uani d . 1
O O3A 1.1682(6) 0.8352(6) 0.6049(4) 0.0291(12) Uani d . 1
H H7A 1.1353 0.8235 0.6633 0.044 Uiso calc R 1
C C10A 0.3960(10) 0.8459(8) 0.7872(6) 0.0338(18) Uani d . 1
H H8A 0.4028 0.7523 0.8230 0.051 Uiso calc R 1
H H9A 0.3003 0.8694 0.7567 0.051 Uiso calc R 1
H H10A 0.3830 0.8989 0.8301 0.051 Uiso calc R 1
C C1B 0.3221(9) 0.4870(8) 0.7595(5) 0.0276(16) Uani d . 1
O O1B 0.3444(7) 0.5008(7) 0.8314(4) 0.0385(14) Uani d . 1
O O2B 0.4556(6) 0.4714(5) 0.6936(4) 0.0300(12) Uani d . 1
C C2B 0.4391(8) 0.4317(8) 0.6140(5) 0.0254(16) Uani d . 1
H H1B 0.4256 0.3357 0.6360 0.031 Uiso calc R 1
C C3B 0.2906(8) 0.5081(8) 0.5766(5) 0.0262(16) Uani d . 1
H H2B 0.3093 0.6019 0.5477 0.031 Uiso calc R 1
H H3B 0.2747 0.4749 0.5268 0.031 Uiso calc R 1
C C4B 0.1389(8) 0.4972(7) 0.6526(5) 0.0235(15) Uani d . 1
C C5B -0.0175(8) 0.4968(7) 0.6393(5) 0.0227(15) Uani d . 1
H H4B -0.0322 0.4995 0.5792 0.027 Uiso calc R 1
C C6B -0.1534(10) 0.4925(8) 0.7137(7) 0.0348(19) Uani d . 1
H H5B -0.2608 0.4928 0.7036 0.042 Uiso calc R 1
C C7B -0.1369(10) 0.4878(7) 0.8008(6) 0.0296(17) Uani d . 1
H H6B -0.2320 0.4850 0.8507 0.035 Uiso calc R 1
C C8B 0.0212(9) 0.4871(8) 0.8168(5) 0.0262(16) Uani d . 1
C C9B 0.1587(9) 0.4910(7) 0.7420(5) 0.0236(15) Uani d . 1
O O3B 0.0328(7) 0.4861(6) 0.9030(4) 0.0351(14) Uani d . 1
H H7B 0.1286 0.5014 0.9009 0.053 Uiso calc R 1
C C10B 0.6019(8) 0.4532(9) 0.5442(6) 0.0302(18) Uani d . 1
H H8B 0.6178 0.5466 0.5241 0.045 Uiso calc R 1
H H9B 0.6007 0.4267 0.4891 0.045 Uiso calc R 1
H H10B 0.6932 0.4004 0.5741 0.045 Uiso calc R 1
C C1C 0.9241(10) 0.1462(8) 0.8723(5) 0.0282(17) Uani d . 1
O O1C 1.0334(7) 0.1312(6) 0.9156(4) 0.0370(14) Uani d . 1
O O2C 0.7649(6) 0.1569(5) 0.9199(4) 0.0273(11) Uani d . 1
C C2C 0.6306(9) 0.2012(8) 0.8681(5) 0.0280(16) Uani d . 1
H H1C 0.6269 0.2982 0.8365 0.034 Uiso calc R 1
C C3C 0.6584(9) 0.1304(8) 0.7949(6) 0.0311(17) Uani d . 1
H H2C 0.6476 0.0357 0.8267 0.037 Uiso calc R 1
H H3C 0.5727 0.1665 0.7561 0.037 Uiso calc R 1
C C4C 0.8276(9) 0.1457(8) 0.7324(5) 0.0271(16) Uani d . 1
C C5C 0.8628(9) 0.1499(8) 0.6380(5) 0.0281(16) Uani d . 1
H H4C 0.7760 0.1476 0.6092 0.034 Uiso calc R 1
C C6C 1.0231(10) 0.1574(8) 0.5859(5) 0.0318(18) Uani d . 1
H H5C 1.0461 0.1599 0.5214 0.038 Uiso calc R 1
C C7C 1.1503(10) 0.1612(8) 0.6266(6) 0.0334(18) Uani d . 1
H H6C 1.2603 0.1662 0.5899 0.040 Uiso calc R 1
C C8C 1.1198(10) 0.1579(7) 0.7197(6) 0.0303(17) Uani d . 1
C C9C 0.9537(9) 0.1524(7) 0.7741(5) 0.0226(14) Uani d . 1
O O3C 1.2467(6) 0.1594(6) 0.7591(4) 0.0334(13) Uani d . 1
H H7C 1.2115 0.1497 0.8171 0.050 Uiso calc R 1
C C10C 0.4736(10) 0.1719(9) 0.9418(6) 0.040(2) Uani d . 1
H H8C 0.4736 0.0764 0.9693 0.060 Uiso calc R 1
H H9C 0.3770 0.2087 0.9125 0.060 Uiso calc R 1
H H10C 0.4682 0.2116 0.9916 0.060 Uiso calc R 1
C C1D 0.7940(9) 0.7687(7) 0.1912(5) 0.0242(15) Uani d . 1
O O1D 0.8214(7) 0.7741(6) 0.2657(4) 0.0345(13) Uani d . 1
O O2D 0.9274(6) 0.7636(5) 0.1232(4) 0.0262(11) Uani d . 1
C C2D 0.9077(9) 0.7306(8) 0.0392(5) 0.0272(16) Uani d . 1
H H1D 0.8977 0.6344 0.0569 0.033 Uiso calc R 1
C C3D 0.7561(8) 0.8088(8) 0.0046(5) 0.0256(15) Uani d . 1
H H2D 0.7376 0.7786 -0.0461 0.031 Uiso calc R 1
H H3D 0.7731 0.9030 -0.0221 0.031 Uiso calc R 1
C C4D 0.6054(9) 0.7924(7) 0.0847(5) 0.0240(15) Uani d . 1
C C5D 0.4483(10) 0.7966(8) 0.0706(6) 0.0322(18) Uani d . 1
H H4D 0.4321 0.8056 0.0096 0.039 Uiso calc R 1
C C6D 0.3141(9) 0.7878(9) 0.1461(6) 0.0344(19) Uani d . 1
H H5D 0.2054 0.7924 0.1362 0.041 Uiso calc R 1
C C7D 0.3355(9) 0.7724(8) 0.2347(6) 0.0297(17) Uani d . 1
H H6D 0.2417 0.7661 0.2855 0.036 Uiso calc R 1
C C8D 0.4926(10) 0.7658(8) 0.2510(5) 0.0298(17) Uani d . 1
C C9D 0.6281(9) 0.7740(7) 0.1758(5) 0.0239(15) Uani d . 1
O O3D 0.5076(7) 0.7484(6) 0.3398(4) 0.0348(13) Uani d . 1
H H7D 0.6054 0.7565 0.3396 0.052 Uiso calc R 1
C C10D 1.0674(9) 0.7603(9) -0.0298(6) 0.0336(18) Uani d . 1
H H8D 1.0883 0.8496 -0.0372 0.050 Uiso calc R 1
H H9D 1.0602 0.7538 -0.0909 0.050 Uiso calc R 1
H H10D 1.1586 0.6969 -0.0064 0.050 Uiso calc R 1
C C1E 0.3962(9) 0.4345(7) 0.3113(6) 0.0279(16) Uani d . 1
O O1E 0.5069(6) 0.4172(6) 0.3536(4) 0.0308(12) Uani d . 1
O O2E 0.2386(6) 0.4433(5) 0.3591(4) 0.0306(12) Uani d . 1
C C2E 0.1056(8) 0.4906(8) 0.3061(5) 0.0253(16) Uani d . 1
H H1E 0.1074 0.5871 0.2735 0.030 Uiso calc R 1
C C3E 0.1316(8) 0.4189(8) 0.2331(5) 0.0242(15) Uani d . 1
H H2E 0.1227 0.3240 0.2649 0.029 Uiso calc R 1
H H3E 0.0448 0.4542 0.1949 0.029 Uiso calc R 1
C C4E 0.2986(9) 0.4366(7) 0.1706(5) 0.0241(15) Uani d . 1
C C5E 0.3324(10) 0.4480(8) 0.0740(5) 0.0318(18) Uani d . 1
H H4E 0.2466 0.4443 0.0449 0.038 Uiso calc R 1
C C6E 0.4920(9) 0.4645(8) 0.0217(6) 0.0304(18) Uani d . 1
H H5E 0.5130 0.4764 -0.0443 0.037 Uiso calc R 1
C C7E 0.6219(9) 0.4644(8) 0.0622(6) 0.0282(16) Uani d . 1
H H6E 0.7313 0.4729 0.0252 0.034 Uiso calc R 1
C C8E 0.5891(8) 0.4516(7) 0.1574(5) 0.0239(15) Uani d . 1
C C9E 0.4286(9) 0.4417(7) 0.2117(5) 0.0235(15) Uani d . 1
O O3E 0.7186(6) 0.4511(6) 0.1963(4) 0.0274(12) Uani d . 1
H H7E 0.6871 0.4326 0.2553 0.041 Uiso calc R 1
C C10E -0.0540(10) 0.4686(8) 0.3773(6) 0.0333(18) Uani d . 1
H H8E -0.0507 0.3757 0.4148 0.050 Uiso calc R 1
H H9E -0.1470 0.4922 0.3446 0.050 Uiso calc R 1
H H10E -0.0690 0.5236 0.4191 0.050 Uiso calc R 1
C C1F 0.8426(9) 0.1339(8) 0.3379(5) 0.0274(16) Uani d . 1
O O1F 0.8620(6) 0.1576(6) 0.4066(4) 0.0312(12) Uani d . 1
O O2F 0.9746(6) 0.1292(6) 0.2686(4) 0.0291(12) Uani d . 1
C C2F 0.9683(9) 0.0788(8) 0.1933(5) 0.0265(16) Uani d . 1
H H1F 0.9758 -0.0194 0.2174 0.032 Uiso calc R 1
C C3F 0.8076(9) 0.1319(7) 0.1588(5) 0.0255(16) Uani d . 1
H H2F 0.8071 0.2273 0.1255 0.031 Uiso calc R 1
H H3F 0.7988 0.0871 0.1136 0.031 Uiso calc R 1
C C4F 0.6618(8) 0.1098(7) 0.2404(5) 0.0237(15) Uani d . 1
C C5F 0.5110(9) 0.0902(9) 0.2305(6) 0.0332(18) Uani d . 1
H H4F 0.4965 0.0887 0.1714 0.040 Uiso calc R 1
C C6F 0.3797(10) 0.0725(8) 0.3088(6) 0.0324(18) Uani d . 1
H H5F 0.2758 0.0574 0.3023 0.039 Uiso calc R 1
C C7F 0.3952(8) 0.0761(7) 0.3944(6) 0.0279(17) Uani d . 1
H H6F 0.3034 0.0638 0.4466 0.034 Uiso calc R 1
C C8F 0.5469(10) 0.0981(8) 0.4044(5) 0.0315(18) Uani d . 1
C C9F 0.6824(9) 0.1145(7) 0.3274(5) 0.0221(14) Uani d . 1
O O3F 0.5619(7) 0.1072(6) 0.4884(4) 0.0339(13) Uani d . 1
H H7F 0.6522 0.1359 0.4814 0.051 Uiso calc R 1
C C10F 1.1203(9) 0.1177(9) 0.1175(6) 0.0349(19) Uani d . 1
H H8F 1.1130 0.2139 0.0927 0.052 Uiso calc R 1
H H9F 1.1267 0.0805 0.0662 0.052 Uiso calc R 1
H H10F 1.2200 0.0839 0.1444 0.052 Uiso calc R 1

loop_
_atom_site_aniso_label
_atom_site_aniso_U_11
_atom_site_aniso_U_22
_atom_site_aniso_U_33
_atom_site_aniso_U_12
_atom_site_aniso_U_13
_atom_site_aniso_U_23
C1A 0.031(4) 0.019(3) 0.020(3) -0.005(3) -0.002(3) -0.009(3)
O1A 0.029(3) 0.038(3) 0.028(3) 0.001(2) -0.010(2) -0.013(2)
O2A 0.024(3) 0.034(3) 0.025(3) -0.002(2) 0.002(2) -0.014(2)
C2A 0.025(3) 0.030(4) 0.025(4) -0.004(3) -0.007(3) -0.011(3)
C3A 0.019(3) 0.038(4) 0.021(4) -0.005(3) 0.001(3) -0.011(3)
C4A 0.037(4) 0.020(4) 0.016(3) -0.006(3) -0.007(3) -0.008(3)
C5A 0.027(4) 0.033(4) 0.029(4) -0.001(3) -0.008(3) -0.014(3)
C6A 0.035(4) 0.026(4) 0.024(4) -0.001(3) 0.002(3) -0.007(3)
C7A 0.023(3) 0.033(4) 0.021(4) 0.002(3) 0.002(3) -0.002(3)
C8A 0.026(4) 0.024(4) 0.031(4) -0.001(3) -0.002(3) -0.013(3)
C9A 0.024(3) 0.024(3) 0.017(3) -0.005(3) -0.006(3) -0.007(3)
O3A 0.022(3) 0.041(3) 0.026(3) -0.004(2) -0.003(2) -0.013(3)
C10A 0.031(4) 0.037(5) 0.031(4) -0.005(3) 0.003(3) -0.014(4)
C1B 0.026(4) 0.037(4) 0.019(4) -0.008(3) 0.001(3) -0.009(3)
O1B 0.033(3) 0.061(4) 0.036(3) -0.008(3) -0.010(2) -0.029(3)
O2B 0.024(3) 0.038(3) 0.032(3) -0.004(2) -0.003(2) -0.017(3)
C2B 0.022(3) 0.037(4) 0.018(3) -0.001(3) 0.003(3) -0.016(3)
C3B 0.018(3) 0.040(4) 0.018(3) -0.002(3) 0.003(3) -0.011(3)
C4B 0.018(3) 0.030(4) 0.022(4) 0.004(3) -0.005(3) -0.011(3)
C5B 0.019(3) 0.025(4) 0.025(4) -0.006(3) -0.003(3) -0.009(3)
C6B 0.030(4) 0.029(4) 0.046(5) -0.001(3) -0.011(4) -0.011(4)
C7B 0.031(4) 0.023(4) 0.033(4) -0.001(3) 0.004(3) -0.014(3)
C8B 0.023(4) 0.046(5) 0.013(3) -0.005(3) -0.004(3) -0.013(3)
C9B 0.020(3) 0.022(3) 0.027(4) 0.001(3) -0.003(3) -0.008(3)
O3B 0.034(3) 0.051(4) 0.023(3) -0.011(3) 0.006(2) -0.019(3)
C10B 0.011(3) 0.055(5) 0.028(4) -0.007(3) 0.001(3) -0.018(4)
C1C 0.045(5) 0.026(4) 0.017(3) -0.005(3) -0.011(3) -0.007(3)
O1C 0.042(3) 0.047(4) 0.028(3) -0.008(3) -0.010(3) -0.015(3)
O2C 0.028(3) 0.034(3) 0.022(3) -0.002(2) -0.006(2) -0.011(2)
C2C 0.030(4) 0.029(4) 0.026(4) -0.002(3) -0.002(3) -0.013(3)
C3C 0.031(4) 0.030(4) 0.030(4) -0.002(3) -0.001(3) -0.009(3)
C4C 0.022(4) 0.033(4) 0.026(4) 0.000(3) -0.005(3) -0.012(3)
C5C 0.035(4) 0.034(4) 0.022(4) -0.005(3) -0.008(3) -0.014(3)
C6C 0.035(4) 0.037(4) 0.021(4) 0.000(3) 0.004(3) -0.014(3)
C7C 0.032(4) 0.041(5) 0.029(4) -0.001(3) -0.001(3) -0.018(4)
C8C 0.031(4) 0.021(4) 0.036(4) 0.000(3) -0.006(3) -0.007(3)
C9C 0.021(3) 0.020(3) 0.027(4) -0.001(3) -0.007(3) -0.006(3)
O3C 0.023(3) 0.034(3) 0.042(3) -0.001(2) -0.007(2) -0.011(3)
C10C 0.030(4) 0.052(6) 0.031(4) -0.010(4) 0.009(3) -0.012(4)
C1D 0.028(4) 0.028(4) 0.023(4) -0.005(3) -0.006(3) -0.014(3)
O1D 0.037(3) 0.040(3) 0.028(3) -0.003(3) -0.009(2) -0.011(3)
O2D 0.017(2) 0.042(3) 0.023(3) -0.009(2) -0.001(2) -0.014(2)
C2D 0.025(4) 0.030(4) 0.025(4) -0.010(3) 0.000(3) -0.006(3)
C3D 0.018(3) 0.033(4) 0.024(4) -0.007(3) 0.000(3) -0.006(3)
C4D 0.023(3) 0.030(4) 0.021(3) -0.009(3) -0.006(3) -0.007(3)
C5D 0.040(4) 0.030(4) 0.031(4) -0.002(3) -0.018(3) -0.008(3)
C6D 0.018(4) 0.048(5) 0.037(5) 0.002(3) 0.000(3) -0.019(4)
C7D 0.015(3) 0.043(5) 0.030(4) -0.009(3) 0.011(3) -0.018(4)
C8D 0.030(4) 0.033(4) 0.024(4) -0.006(3) 0.001(3) -0.010(3)
C9D 0.027(4) 0.027(4) 0.015(3) -0.005(3) -0.001(3) -0.004(3)
O3D 0.037(3) 0.045(4) 0.021(3) -0.007(3) 0.000(2) -0.013(3)
C10D 0.028(4) 0.038(5) 0.029(4) -0.008(3) -0.010(3) 0.002(3)
C1E 0.032(4) 0.022(4) 0.030(4) -0.005(3) -0.005(3) -0.009(3)
O1E 0.023(3) 0.047(3) 0.027(3) -0.003(2) -0.006(2) -0.017(3)
O2E 0.030(3) 0.034(3) 0.030(3) -0.006(2) -0.004(2) -0.012(2)
C2E 0.017(3) 0.032(4) 0.022(4) -0.007(3) 0.003(3) -0.004(3)
C3E 0.022(3) 0.032(4) 0.022(4) -0.002(3) -0.007(3) -0.012(3)
C4E 0.028(4) 0.023(4) 0.021(4) -0.005(3) -0.004(3) -0.005(3)
C5E 0.031(4) 0.043(5) 0.021(4) -0.005(3) 0.001(3) -0.015(4)
C6E 0.023(4) 0.044(5) 0.028(4) 0.003(3) -0.007(3) -0.018(4)
C7E 0.024(3) 0.029(4) 0.028(4) -0.001(3) 0.001(3) -0.010(3)
C8E 0.017(3) 0.032(4) 0.023(4) -0.003(3) 0.002(3) -0.013(3)
C9E 0.027(4) 0.028(4) 0.020(4) -0.005(3) -0.007(3) -0.011(3)
O3E 0.021(2) 0.042(3) 0.025(3) -0.003(2) -0.009(2) -0.014(2)
C10E 0.038(5) 0.028(4) 0.027(4) -0.001(3) -0.002(3) -0.005(3)
C1F 0.027(4) 0.026(4) 0.030(4) -0.006(3) -0.004(3) -0.009(3)
O1F 0.032(3) 0.041(3) 0.026(3) -0.005(2) -0.007(2) -0.017(3)
O2F 0.023(3) 0.038(3) 0.026(3) -0.008(2) -0.003(2) -0.007(2)
C2F 0.033(4) 0.029(4) 0.021(4) 0.000(3) -0.011(3) -0.011(3)
C3F 0.038(4) 0.023(4) 0.015(3) -0.001(3) -0.007(3) -0.005(3)
C4F 0.016(3) 0.029(4) 0.028(4) -0.005(3) 0.001(3) -0.014(3)
C5F 0.020(4) 0.053(5) 0.035(4) -0.003(3) -0.009(3) -0.021(4)
C6F 0.028(4) 0.040(5) 0.036(4) 0.002(3) -0.012(3) -0.020(4)
C7F 0.014(3) 0.031(4) 0.032(4) -0.005(3) 0.005(3) -0.007(3)
C8F 0.038(4) 0.027(4) 0.019(4) 0.003(3) 0.007(3) -0.008(3)
C9F 0.026(3) 0.021(4) 0.020(3) -0.004(3) -0.004(3) -0.006(3)
O3F 0.031(3) 0.051(4) 0.022(3) -0.006(3) 0.002(2) -0.019(3)
C10F 0.020(4) 0.054(5) 0.025(4) -0.012(3) 0.010(3) -0.012(4)

loop_
_atom_type_symbol
_atom_type_description
_atom_type_scat_dispersion_real
_atom_type_scat_dispersion_imag
_atom_type_scat_source
C C 0.0033 0.0016 'International Tables Vol C Tables 4.2.6.8 and 6.1.1.4'
H H 0.0000 0.0000 'International Tables Vol C Tables 4.2.6.8 and 6.1.1.4'
O O 0.0106 0.0060 'International Tables Vol C Tables 4.2.6.8 and 6.1.1.4'

loop_
_geom_angle_atom_site_label_1
_geom_angle_atom_site_label_2
_geom_angle_atom_site_label_3
_geom_angle
O1A C1A O2A 117.5(6)
O1A C1A C9A 122.7(7)
O2A C1A C9A 119.8(7)
C1A O2A C2A 118.4(6)
O2A C2A C3A 110.8(6)
O2A C2A C10A 104.8(6)
C3A C2A C10A 113.5(6)
O2A C2A H1A 109.2
C3A C2A H1A 109.2
C10A C2A H1A 109.2
C2A C3A C4A 110.1(6)
C2A C3A H2A 109.6
C4A C3A H2A 109.6
C2A C3A H3A 109.6
C4A C3A H3A 109.6
H2A C3A H3A 108.2
C5A C4A C9A 118.6(7)
C5A C4A C3A 122.2(7)
C9A C4A C3A 119.2(6)
C4A C5A C6A 120.5(7)
C4A C5A H4A 119.8
C6A C5A H4A 119.8
C7A C6A C5A 121.3(7)
C7A C6A H5A 119.3
C5A C6A H5A 119.3
C6A C7A C8A 119.6(7)
C6A C7A H6A 120.2
C8A C7A H6A 120.2
O3A C8A C7A 118.7(7)
O3A C8A C9A 122.0(7)
C7A C8A C9A 119.3(7)
C4A C9A C8A 120.7(7)
C4A C9A C1A 119.8(6)
C8A C9A C1A 119.4(7)
C8A O3A H7A 109.5
C2A C10A H8A 109.5
C2A C10A H9A 109.5
H8A C10A H9A 109.5
C2A C10A H10A 109.5
H8A C10A H10A 109.5
H9A C10A H10A 109.5
O1B C1B O2B 117.5(7)
O1B C1B C9B 123.4(7)
O2B C1B C9B 119.1(7)
C1B O2B C2B 119.6(6)
O2B C2B C3B 110.1(6)
O2B C2B C10B 104.9(6)
C3B C2B C10B 114.4(6)
O2B C2B H1B 109.1
C3B C2B H1B 109.1
C10B C2B H1B 109.1
C4B C3B C2B 111.2(6)
C4B C3B H2B 109.4
C2B C3B H2B 109.4
C4B C3B H3B 109.4
C2B C3B H3B 109.4
H2B C3B H3B 108.0
C5B C4B C9B 119.3(6)
C5B C4B C3B 124.0(7)
C9B C4B C3B 116.7(6)
C4B C5B C6B 119.9(7)
C4B C5B H4B 120.1
C6B C5B H4B 120.1
C7B C6B C5B 121.7(8)
C7B C6B H5B 119.2
C5B C6B H5B 119.2
C6B C7B C8B 119.8(7)
C6B C7B H6B 120.1
C8B C7B H6B 120.1
O3B C8B C9B 122.9(7)
O3B C8B C7B 118.3(6)
C9B C8B C7B 118.7(6)
C4B C9B C8B 120.7(6)
C4B C9B C1B 120.9(6)
C8B C9B C1B 118.5(7)
C8B O3B H7B 109.5
C2B C10B H8B 109.5
C2B C10B H9B 109.5
H8B C10B H9B 109.5
C2B C10B H10B 109.5
H8B C10B H10B 109.5
H9B C10B H10B 109.5
O1C C1C O2C 117.6(7)
O1C C1C C9C 124.3(7)
O2C C1C C9C 118.0(7)
C1C O2C C2C 119.7(6)
O2C C2C C3C 109.8(6)
O2C C2C C10C 105.3(6)
C3C C2C C10C 112.8(7)
O2C C2C H1C 109.6
C3C C2C H1C 109.6
C10C C2C H1C 109.6
C4C C3C C2C 110.7(7)
C4C C3C H2C 109.5
C2C C3C H2C 109.5
C4C C3C H3C 109.5
C2C C3C H3C 109.5
H2C C3C H3C 108.1
C5C C4C C9C 119.9(7)
C5C C4C C3C 123.4(7)
C9C C4C C3C 116.7(7)
C6C C5C C4C 120.3(7)
C6C C5C H4C 119.8
C4C C5C H4C 119.8
C7C C6C C5C 120.6(7)
C7C C6C H5C 119.7
C5C C6C H5C 119.7
C8C C7C C6C 120.7(8)
C8C C7C H6C 119.7
C6C C7C H6C 119.7
O3C C8C C7C 119.9(7)
O3C C8C C9C 120.7(7)
C7C C8C C9C 119.3(8)
C4C C9C C8C 119.2(7)
C4C C9C C1C 122.1(7)
C8C C9C C1C 118.7(7)
C8C O3C H7C 109.5
C2C C10C H8C 109.5
C2C C10C H9C 109.5
H8C C10C H9C 109.5
C2C C10C H10C 109.5
H8C C10C H10C 109.5
H9C C10C H10C 109.5
O1D C1D O2D 115.3(7)
O1D C1D C9D 123.5(7)
O2D C1D C9D 121.1(6)
C1D O2D C2D 117.8(5)
C10D C2D O2D 103.4(6)
C10D C2D C3D 114.2(6)
O2D C2D C3D 110.6(6)
C10D C2D H1D 109.5
O2D C2D H1D 109.5
C3D C2D H1D 109.5
C2D C3D C4D 110.4(6)
C2D C3D H2D 109.6
C4D C3D H2D 109.6
C2D C3D H3D 109.6
C4D C3D H3D 109.6
H2D C3D H3D 108.1
C5D C4D C9D 119.6(7)
C5D C4D C3D 122.3(7)
C9D C4D C3D 118.1(6)
C4D C5D C6D 119.5(8)
C4D C5D H4D 120.3
C6D C5D H4D 120.3
C7D C6D C5D 121.1(7)
C7D C6D H5D 119.5
C5D C6D H5D 119.5
C6D C7D C8D 120.6(6)
C6D C7D H6D 119.7
C8D C7D H6D 119.7
O3D C8D C7D 118.4(7)
O3D C8D C9D 122.8(7)
C7D C8D C9D 118.8(7)
C8D C9D C4D 120.5(7)
C8D C9D C1D 119.7(7)
C4D C9D C1D 119.8(6)
C8D O3D H7D 109.5
C2D C10D H8D 109.5
C2D C10D H9D 109.5
H8D C10D H9D 109.5
C2D C10D H10D 109.5
H8D C10D H10D 109.5
H9D C10D H10D 109.5
O1E C1E O2E 118.4(7)
O1E C1E C9E 122.5(7)
O2E C1E C9E 119.0(7)
C1E O2E C2E 118.7(6)
O2E C2E C10E 106.4(6)
O2E C2E C3E 109.7(6)
C10E C2E C3E 113.1(7)
O2E C2E H1E 109.2
C10E C2E H1E 109.2
C3E C2E H1E 109.2
C4E C3E C2E 109.5(6)
C4E C3E H2E 109.8
C2E C3E H2E 109.8
C4E C3E H3E 109.8
C2E C3E H3E 109.8
H2E C3E H3E 108.2
C5E C4E C9E 119.0(7)
C5E C4E C3E 123.5(7)
C9E C4E C3E 117.5(6)
C6E C5E C4E 119.2(8)
C6E C5E H4E 120.4
C4E C5E H4E 120.4
C7E C6E C5E 122.2(8)
C7E C6E H5E 118.9
C5E C6E H5E 118.9
C8E C7E C6E 118.6(7)
C8E C7E H6E 120.7
C6E C7E H6E 120.7
O3E C8E C7E 117.8(6)
O3E C8E C9E 121.0(6)
C7E C8E C9E 121.1(7)
C8E C9E C4E 119.8(7)
C8E C9E C1E 120.0(6)
C4E C9E C1E 120.2(6)
C8E O3E H7E 109.5
C2E C10E H8E 109.5
C2E C10E H9E 109.5
H8E C10E H9E 109.5
C2E C10E H10E 109.5
H8E C10E H10E 109.5
H9E C10E H10E 109.5
O1F C1F O2F 117.8(7)
O1F C1F C9F 123.1(7)
O2F C1F C9F 119.1(7)
C1F O2F C2F 120.7(6)
O2F C2F C10F 105.9(6)
O2F C2F C3F 110.9(6)
C10F C2F C3F 113.0(6)
O2F C2F H1F 109.0
C10F C2F H1F 109.0
C3F C2F H1F 109.0
C4F C3F C2F 110.3(6)
C4F C3F H2F 109.6
C2F C3F H2F 109.6
C4F C3F H3F 109.6
C2F C3F H3F 109.6
H2F C3F H3F 108.1
C5F C4F C9F 120.6(7)
C5F C4F C3F 121.7(7)
C9F C4F C3F 117.7(6)
C4F C5F C6F 118.8(7)
C4F C5F H4F 120.6
C6F C5F H4F 120.6
C7F C6F C5F 122.2(7)
C7F C6F H5F 118.9
C5F C6F H5F 118.9
C6F C7F C8F 119.1(7)
C6F C7F H6F 120.4
C8F C7F H6F 120.4
O3F C8F C7F 119.6(7)
O3F C8F C9F 120.2(8)
C7F C8F C9F 120.1(7)
C8F C9F C4F 119.0(7)
C8F C9F C1F 120.5(7)
C4F C9F C1F 120.4(6)
C8F O3F H7F 109.5
C2F C10F H8F 109.5
C2F C10F H9F 109.5
H8F C10F H9F 109.5
C2F C10F H10F 109.5
H8F C10F H10F 109.5
H9F C10F H10F 109.5

loop_
_geom_bond_atom_site_label_1
_geom_bond_atom_site_label_2
_geom_bond_distance
C1A O1A 1.239(9)
C1A O2A 1.315(8)
C1A C9A 1.463(9)
O2A C2A 1.477(9)
C2A C3A 1.492(10)
C2A C10A 1.498(10)
C2A H1A 1.0000
C3A C4A 1.493(10)
C3A H2A 0.9900
C3A H3A 0.9900
C4A C5A 1.375(10)
C4A C9A 1.382(10)
C5A C6A 1.390(11)
C5A H4A 0.9500
C6A C7A 1.356(12)
C6A H5A 0.9500
C7A C8A 1.383(11)
C7A H6A 0.9500
C8A O3A 1.348(9)
C8A C9A 1.410(10)
O3A H7A 0.8400
C10A H8A 0.9800
C10A H9A 0.9800
C10A H10A 0.9800
C1B O1B 1.223(9)
C1B O2B 1.328(8)
C1B C9B 1.451(10)
O2B C2B 1.465(9)
C2B C3B 1.490(10)
C2B C10B 1.507(9)
C2B H1B 1.0000
C3B C4B 1.482(9)
C3B H2B 0.9900
C3B H3B 0.9900
C4B C5B 1.377(10)
C4B C9B 1.399(10)
C5B C6B 1.387(11)
C5B H4B 0.9500
C6B C7B 1.361(12)
C6B H5B 0.9500
C7B C8B 1.405(11)
C7B H6B 0.9500
C8B O3B 1.345(9)
C8B C9B 1.399(9)
O3B H7B 0.8400
C10B H8B 0.9800
C10B H9B 0.9800
C10B H10B 0.9800
C1C O1C 1.219(10)
C1C O2C 1.351(9)
C1C C9C 1.443(10)
O2C C2C 1.458(9)
C2C C3C 1.504(10)
C2C C10C 1.507(10)
C2C H1C 1.0000
C3C C4C 1.499(10)
C3C H2C 0.9900
C3C H3C 0.9900
C4C C5C 1.387(10)
C4C C9C 1.389(10)
C5C C6C 1.378(10)
C5C H4C 0.9500
C6C C7C 1.378(12)
C6C H5C 0.9500
C7C C8C 1.374(11)
C7C H6C 0.9500
C8C O3C 1.354(10)
C8C C9C 1.429(10)
O3C H7C 0.8400
C10C H8C 0.9800
C10C H9C 0.9800
C10C H10C 0.9800
C1D O1D 1.241(9)
C1D O2D 1.327(8)
C1D C9D 1.455(10)
O2D C2D 1.498(9)
C2D C10D 1.493(10)
C2D C3D 1.500(10)
C2D H1D 1.0000
C3D C4D 1.511(9)
C3D H2D 0.9900
C3D H3D 0.9900
C4D C5D 1.376(10)
C4D C9D 1.402(10)
C5D C6D 1.384(11)
C5D H4D 0.9500
C6D C7D 1.365(12)
C6D H5D 0.9500
C7D C8D 1.386(11)
C7D H6D 0.9500
C8D O3D 1.346(10)
C8D C9D 1.388(9)
O3D H7D 0.8400
C10D H8D 0.9800
C10D H9D 0.9800
C10D H10D 0.9800
C1E O1E 1.215(9)
C1E O2E 1.339(9)
C1E C9E 1.459(10)
O2E C2E 1.460(9)
C2E C10E 1.497(10)
C2E C3E 1.511(10)
C2E H1E 1.0000
C3E C4E 1.486(10)
C3E H2E 0.9900
C3E H3E 0.9900
C4E C5E 1.402(10)
C4E C9E 1.407(11)
C5E C6E 1.383(10)
C5E H4E 0.9500
C6E C7E 1.383(11)
C6E H5E 0.9500
C7E C8E 1.378(11)
C7E H6E 0.9500
C8E O3E 1.363(9)
C8E C9E 1.392(9)
O3E H7E 0.8400
C10E H8E 0.9800
C10E H9E 0.9800
C10E H10E 0.9800
C1F O1F 1.217(9)
C1F O2F 1.330(9)
C1F C9F 1.452(10)
O2F C2F 1.444(9)
C2F C10F 1.508(10)
C2F C3F 1.514(10)
C2F H1F 1.0000
C3F C4F 1.499(10)
C3F H2F 0.9900
C3F H3F 0.9900
C4F C5F 1.372(10)
C4F C9F 1.406(10)
C5F C6F 1.393(11)
C5F H4F 0.9500
C6F C7F 1.365(11)
C6F H5F 0.9500
C7F C8F 1.390(11)
C7F H6F 0.9500
C8F O3F 1.362(10)
C8F C9F 1.402(9)
O3F H7F 0.8400
C10F H8F 0.9800
C10F H9F 0.9800
C10F H10F 0.9800

loop_
_geom_hbond_atom_site_label_D
_geom_hbond_atom_site_label_H
_geom_hbond_atom_site_label_A
_geom_hbond_site_symmetry_A
_geom_hbond_distance_DH
_geom_hbond_distance_HA
_geom_hbond_distance_DA
_geom_hbond_angle_DHA
O3A H7A O1A . 0.84 1.85 2.583(8) 145.6
O3B H7B O1B . 0.84 1.85 2.574(8) 143.5
O3C H7C O1C . 0.84 1.82 2.564(8) 147.0
O3D H7D O1D . 0.84 1.88 2.612(8) 145.0
O3E H7E O1E . 0.84 1.83 2.564(8) 145.1
O3F H7F O1F . 0.84 1.85 2.579(8) 144.8
C2B H1B O3C 1_455 1.00 2.59 3.450(11) 143.6
C2F H1F O1D 1_545 1.00 2.60 3.474(11) 146.5
C3C H2C O2A 1_545 0.99 2.60 3.362(10) 133.8
C3D H3D O2C 1_564 0.99 2.59 3.569(10) 170.3
C6A H5A O1D . 0.95 2.51 3.269(11) 137.5
C6B H5B O2B 1_455 0.95 2.48 3.422(10) 173.4
C6D H5D O2D 1_455 0.95 2.47 3.412(10) 170.2
C6E H5E O1B 1_554 0.95 2.57 3.328(10) 137.4
C10D H9D O1A 1_554 0.98 2.49 3.402(10) 155.6
C10B H9B O1E . 0.98 2.44 3.371(10) 159.2
C10F H9F O1C 1_554 0.98 2.48 3.306(11) 141.5

loop_
_geom_torsion_atom_site_label_1
_geom_torsion_atom_site_label_2
_geom_torsion_atom_site_label_3
_geom_torsion_atom_site_label_4
_geom_torsion
O1A C1A O2A C2A 165.6(6)
C9A C1A O2A C2A -16.7(9)
C1A O2A C2A C3A 47.7(8)
C1A O2A C2A C10A 170.5(6)
O2A C2A C3A C4A -52.0(8)
C10A C2A C3A C4A -169.6(7)
C2A C3A C4A C5A -152.1(7)
C2A C3A C4A C9A 30.3(10)
C9A C4A C5A C6A -0.5(11)
C3A C4A C5A C6A -178.1(7)
C4A C5A C6A C7A 1.6(12)
C5A C6A C7A C8A -2.1(12)
C6A C7A C8A O3A 177.6(7)
C6A C7A C8A C9A 1.4(11)
C5A C4A C9A C8A -0.1(11)
C3A C4A C9A C8A 177.6(7)
C5A C4A C9A C1A -177.8(7)
C3A C4A C9A C1A 0.0(11)
O3A C8A C9A C4A -176.4(7)
C7A C8A C9A C4A -0.3(11)
O3A C8A C9A C1A 1.3(11)
C7A C8A C9A C1A 177.3(7)
O1A C1A C9A C4A 169.5(7)
O2A C1A C9A C4A -8.1(10)
O1A C1A C9A C8A -8.2(11)
O2A C1A C9A C8A 174.2(6)
O1B C1B O2B C2B 169.3(7)
C9B C1B O2B C2B -12.5(10)
C1B O2B C2B C3B 44.2(9)
C1B O2B C2B C10B 167.7(7)
O2B C2B C3B C4B -53.9(8)
C10B C2B C3B C4B -171.7(7)
C2B C3B C4B C5B -146.6(8)
C2B C3B C4B C9B 35.4(10)
C9B C4B C5B C6B 1.1(11)
C3B C4B C5B C6B -176.9(7)
C4B C5B C6B C7B -0.4(12)
C5B C6B C7B C8B -0.1(12)
C6B C7B C8B O3B 178.2(8)
C6B C7B C8B C9B -0.1(12)
C5B C4B C9B C8B -1.3(11)
C3B C4B C9B C8B 176.8(7)
C5B C4B C9B C1B 178.1(7)
C3B C4B C9B C1B -3.8(11)
O3B C8B C9B C4B -177.4(7)
C7B C8B C9B C4B 0.8(11)
O3B C8B C9B C1B 3.2(12)
C7B C8B C9B C1B -178.5(7)
O1B C1B C9B C4B 169.0(8)
O2B C1B C9B C4B -9.0(11)
O1B C1B C9B C8B -11.6(12)
O2B C1B C9B C8B 170.4(7)
O1C C1C O2C C2C 167.6(7)
C9C C1C O2C C2C -12.7(10)
C1C O2C C2C C3C 45.6(9)
C1C O2C C2C C10C 167.3(6)
O2C C2C C3C C4C -54.1(8)
C10C C2C C3C C4C -171.2(7)
C2C C3C C4C C5C -148.3(8)
C2C C3C C4C C9C 33.4(10)
C9C C4C C5C C6C 1.6(12)
C3C C4C C5C C6C -176.7(8)
C4C C5C C6C C7C -0.2(12)
C5C C6C C7C C8C -0.1(13)
C6C C7C C8C O3C 178.8(7)
C6C C7C C8C C9C -0.9(12)
C5C C4C C9C C8C -2.6(11)
C3C C4C C9C C8C 175.8(7)
C5C C4C C9C C1C -178.9(7)
C3C C4C C9C C1C -0.6(11)
O3C C8C C9C C4C -177.4(7)
C7C C8C C9C C4C 2.3(11)
O3C C8C C9C C1C -1.0(11)
C7C C8C C9C C1C 178.7(7)
O1C C1C C9C C4C 168.1(8)
O2C C1C C9C C4C -11.5(11)
O1C C1C C9C C8C -8.2(11)
O2C C1C C9C C8C 172.2(7)
O1D C1D O2D C2D 168.3(6)
C9D C1D O2D C2D -14.6(10)
C1D O2D C2D C10D 168.8(6)
C1D O2D C2D C3D 46.2(8)
C10D C2D C3D C4D -168.9(7)
O2D C2D C3D C4D -52.8(8)
C2D C3D C4D C5D -148.6(8)
C2D C3D C4D C9D 32.3(10)
C9D C4D C5D C6D 2.4(12)
C3D C4D C5D C6D -176.7(8)
C4D C5D C6D C7D -1.2(13)
C5D C6D C7D C8D 0.3(13)
C6D C7D C8D O3D -178.9(8)
C6D C7D C8D C9D -0.5(12)
O3D C8D C9D C4D -179.9(7)
C7D C8D C9D C4D 1.7(12)
O3D C8D C9D C1D -2.3(12)
C7D C8D C9D C1D 179.4(7)
C5D C4D C9D C8D -2.7(12)
C3D C4D C9D C8D 176.4(7)
C5D C4D C9D C1D 179.6(7)
C3D C4D C9D C1D -1.2(11)
O1D C1D C9D C8D -9.7(12)
O2D C1D C9D C8D 173.5(7)
O1D C1D C9D C4D 168.0(7)
O2D C1D C9D C4D -8.9(11)
O1E C1E O2E C2E 167.6(7)
C9E C1E O2E C2E -14.4(10)
C1E O2E C2E C10E 170.8(6)
C1E O2E C2E C3E 48.1(8)
O2E C2E C3E C4E -56.5(8)
C10E C2E C3E C4E -175.1(7)
C2E C3E C4E C5E -145.0(7)
C2E C3E C4E C9E 35.1(9)
C9E C4E C5E C6E -0.3(12)
C3E C4E C5E C6E 179.8(8)
C4E C5E C6E C7E 3.0(13)
C5E C6E C7E C8E -2.2(12)
C6E C7E C8E O3E 179.8(7)
C6E C7E C8E C9E -1.3(12)
O3E C8E C9E C4E -177.2(7)
C7E C8E C9E C4E 3.9(12)
O3E C8E C9E C1E 1.8(11)
C7E C8E C9E C1E -177.1(7)
C5E C4E C9E C8E -3.0(11)
C3E C4E C9E C8E 176.8(7)
C5E C4E C9E C1E 178.0(7)
C3E C4E C9E C1E -2.2(11)
O1E C1E C9E C8E -11.1(12)
O2E C1E C9E C8E 170.9(7)
O1E C1E C9E C4E 167.9(7)
O2E C1E C9E C4E -10.1(11)
O1F C1F O2F C2F 168.8(7)
C9F C1F O2F C2F -12.9(10)
C1F O2F C2F C10F 166.9(7)
C1F O2F C2F C3F 43.9(9)
O2F C2F C3F C4F -51.6(8)
C10F C2F C3F C4F -170.4(7)
C2F C3F C4F C5F -149.4(7)
C2F C3F C4F C9F 32.9(9)
C9F C4F C5F C6F -1.2(12)
C3F C4F C5F C6F -178.9(8)
C4F C5F C6F C7F 1.1(13)
C5F C6F C7F C8F 0.0(12)
C6F C7F C8F O3F 177.4(7)
C6F C7F C8F C9F -0.8(11)
O3F C8F C9F C4F -177.5(7)
C7F C8F C9F C4F 0.7(11)
O3F C8F C9F C1F 3.5(11)
C7F C8F C9F C1F -178.3(7)
C5F C4F C9F C8F 0.4(11)
C3F C4F C9F C8F 178.2(7)
C5F C4F C9F C1F 179.3(7)
C3F C4F C9F C1F -2.9(10)
O1F C1F C9F C8F -11.9(12)
O2F C1F C9F C8F 169.9(7)
O1F C1F C9F C4F 169.1(8)
O2F C1F C9F C4F -9.1(11)

loop_
_cod_related_entry_id
_cod_related_entry_database
_cod_related_entry_code
1 ChemSpider 102686
